data_4317856
loop_
_publ_author_name
'Yi-Zhen Hu'
'Charles Chamchoumis'
'Janusz S. Grebowicz'
'Randolph P. Thummel'

_publ_section_title
;
 Unique 2:1 Complex with a trans-Chelating Bis-Pyridine Ligand
;
_journal_name_full 'Inorganic Chemistry'
_journal_page_first 2296
_journal_page_last 2300
_journal_paper_doi 10.1021/ic010965z
_journal_volume 41
_journal_year 2002
_chemical_formula_moiety 'C40 H24 N4 Pd 2+, 2 B F4 -, 1.5 H2 O'
_chemical_formula_sum 'C40 H27 B2 F8 N4 O1.5 Pd'
_chemical_formula_weight 867.68
_chemical_name_systematic
;
   ?
;
_space_group_IT_number 9
_symmetry_cell_setting monoclinic
_symmetry_space_group_name_Hall 'I -2ya'
_symmetry_space_group_name_H-M 'I 1 a 1'
_atom_sites_solution_hydrogens geom
_atom_sites_solution_primary direct
_atom_sites_solution_secondary difmap
_audit_creation_method SHELXL-97
_cell_angle_alpha 90.00
_cell_angle_beta 112.105(1)
_cell_angle_gamma 90.00
_cell_formula_units_Z 8
_cell_length_a 22.8098(12)
_cell_length_b 12.1354(6)
_cell_length_c 28.9445(15)
_cell_measurement_reflns_used 5371
_cell_measurement_temperature 223(2)
_cell_measurement_theta_max 23.50
_cell_measurement_theta_min 1.52
_cell_volume 7423.1(7)
_computing_cell_refinement 'Bruker SAINT software (Bruker, 1999)'
_computing_data_collection 'Siemens SMART software (Siemens, 1996)'
_computing_data_reduction 'Bruker SAINT software (Bruker, 1999)'
_computing_structure_refinement 'SHELXL-97 (Sheldrick, 1997)'
_computing_structure_solution 'SHELXS-97 (Sheldrick, 1997)'
_diffrn_ambient_temperature 223(2)
_diffrn_detector_area_resol_mean 1K
_diffrn_measured_fraction_theta_full 0.999
_diffrn_measured_fraction_theta_max 0.999
_diffrn_measurement_device_type 'Siemens SMART CCD'
_diffrn_measurement_method CCD
_diffrn_radiation_monochromator graphite
_diffrn_radiation_source 'fine-focus sealed tube'
_diffrn_radiation_type MoK\a
_diffrn_radiation_wavelength 0.71073
_diffrn_reflns_av_R_equivalents 0.0203
_diffrn_reflns_av_sigmaI/netI 0.0221
_diffrn_reflns_limit_h_max 25
_diffrn_reflns_limit_h_min -25
_diffrn_reflns_limit_k_max 13
_diffrn_reflns_limit_k_min 0
_diffrn_reflns_limit_l_max 32
_diffrn_reflns_limit_l_min -30
_diffrn_reflns_number 17206
_diffrn_reflns_theta_full 23.50
_diffrn_reflns_theta_max 23.50
_diffrn_reflns_theta_min 1.52
_diffrn_standards_decay_% 0.0
_exptl_absorpt_coefficient_mu 0.581
_exptl_absorpt_correction_T_max 0.8917
_exptl_absorpt_correction_T_min 0.8353
_exptl_absorpt_correction_type empirical
_exptl_crystal_colour Orange
_exptl_crystal_density_diffrn 1.553
_exptl_crystal_density_method 'not measured'
_exptl_crystal_description 'Prismatic block'
_exptl_crystal_F_000 3480
_exptl_crystal_size_max 0.24
_exptl_crystal_size_mid 0.24
_exptl_crystal_size_min 0.22
_refine_diff_density_max 0.778
_refine_diff_density_min -0.601
_refine_diff_density_rms 0.068
_refine_ls_abs_structure_details 'Flack H D (1983), Acta Cryst. A39, 876-881'
_refine_ls_abs_structure_Flack 0.32(3)
_refine_ls_extinction_coef 0.00003(4)
_refine_ls_extinction_expression Fc^*^=kFc[1+0.001xFc^2^\l^3^/sin(2\q)]^-1/4^
_refine_ls_extinction_method SHELXL
_refine_ls_goodness_of_fit_ref 1.043
_refine_ls_hydrogen_treatment mixed
_refine_ls_matrix_type full
_refine_ls_number_parameters 916
_refine_ls_number_reflns 10242
_refine_ls_number_restraints 2
_refine_ls_restrained_S_all 1.043
_refine_ls_R_factor_all 0.0459
_refine_ls_R_factor_gt 0.0366
_refine_ls_shift/su_max 0.687
_refine_ls_shift/su_mean 0.095
_refine_ls_structure_factor_coef Fsqd
_refine_ls_weighting_details 'calc w=1/[\s^2^(Fo^2^)+(0.0594P)^2^+18.3726P] where P=(Fo^2^+2Fc^2^)/3'
_refine_ls_weighting_scheme calc
_refine_ls_wR_factor_gt 0.0953
_refine_ls_wR_factor_ref 0.1047
_reflns_number_gt 8395
_reflns_number_total 10772
_reflns_threshold_expression >4sigma(I)
_cod_data_source_file ic010965z.cif
_cod_data_source_block k604
_cod_depositor_comments
;
The following automatic conversions were performed:

'_symmetry_cell_setting' value 'Monoclinic' changed to 'monoclinic'
according to the built-in table from CIF Core dictionary named
'cif_core.dic' version 2.4.1 from
2010-06-29.

'_exptl_absorpt_correction_type' value 'Empirical'
changed to 'empirical' according to the built-in table from CIF Core
dictionary named 'cif_core.dic' version 2.4.1 from 2010-06-29.

Automatic conversion script
Id: cif_fix_values 1646 2011-03-28 12:23:43Z adriana 
;
_cod_original_formula_sum 'C40 H27 B2 N4 O1.5 F8 Pd'
_cod_database_code 4317856

loop_
_symmetry_equiv_pos_as_xyz
'x, y, z'
'x+1/2, -y, z'
'x+1/2, y+1/2, z+1/2'
'x+1, -y+1/2, z+1/2'

loop_
_atom_site_label
_atom_site_type_symbol
_atom_site_fract_x
_atom_site_fract_y
_atom_site_fract_z
_atom_site_U_iso_or_equiv
_atom_site_adp_type
_atom_site_occupancy
_atom_site_symmetry_multiplicity
_atom_site_calc_flag
_atom_site_refinement_flags
_atom_site_disorder_assembly
_atom_site_disorder_group
Pd1 Pd 0.562910(15) 0.59047(3) 0.623586(13) 0.03146(14) Uani 1 1 d . . .
N1 N 0.4904(3) 0.6903(5) 0.6236(3) 0.0374(17) Uani 1 1 d . . .
C2 C 0.4896(4) 0.7317(6) 0.6670(3) 0.041(2) Uani 1 1 d . . .
H2 H 0.5236 0.7170 0.6970 0.049 Uiso 1 1 calc R . .
C3 C 0.4405(5) 0.7937(7) 0.6676(4) 0.049(2) Uani 1 1 d . . .
H3 H 0.4417 0.8239 0.6979 0.058 Uiso 1 1 calc R . .
C4 C 0.3890(4) 0.8129(6) 0.6247(4) 0.046(2) Uani 1 1 d . . .
H4 H 0.3537 0.8516 0.6255 0.056 Uiso 1 1 calc R . .
C5 C 0.3903(5) 0.7748(7) 0.5813(4) 0.053(2) Uani 1 1 d . . .
H5 H 0.3564 0.7906 0.5513 0.064 Uiso 1 1 calc R . .
C6 C 0.4411(4) 0.7128(6) 0.5803(3) 0.039(2) Uani 1 1 d . . .
C7 C 0.4455(4) 0.6771(6) 0.5348(3) 0.046(2) Uani 1 1 d . . .
C8 C 0.4475(4) 0.6525(7) 0.4953(3) 0.054(2) Uani 1 1 d . . .
C9 C 0.4514(4) 0.6128(8) 0.4489(3) 0.046(2) Uani 1 1 d . . .
C10 C 0.4058(5) 0.6454(7) 0.4040(3) 0.059(3) Uani 1 1 d . . .
H10 H 0.3724 0.6914 0.4035 0.071 Uiso 1 1 calc R . .
C11 C 0.4094(5) 0.6103(8) 0.3596(4) 0.062(3) Uani 1 1 d . . .
H11 H 0.3789 0.6339 0.3291 0.075 Uiso 1 1 calc R . .
C12 C 0.4569(4) 0.5415(8) 0.3598(3) 0.054(2) Uani 1 1 d . . .
H12 H 0.4585 0.5151 0.3297 0.065 Uiso 1 1 calc R . .
C13 C 0.5026(4) 0.5118(7) 0.4049(3) 0.054(2) Uani 1 1 d . . .
H13 H 0.5364 0.4672 0.4053 0.065 Uiso 1 1 calc R . .
C14 C 0.4998(4) 0.5458(6) 0.4496(3) 0.042(2) Uani 1 1 d . . .
C15 C 0.5502(4) 0.5154(6) 0.4965(3) 0.0396(19) Uani 1 1 d . . .
C16 C 0.5891(4) 0.4877(6) 0.5352(3) 0.0392(18) Uani 1 1 d . . .
C17 C 0.6377(4) 0.4514(7) 0.5820(3) 0.042(2) Uani 1 1 d . . .
C18 C 0.6846(4) 0.3783(7) 0.5831(3) 0.047(2) Uani 1 1 d . . .
H18 H 0.6863 0.3529 0.5529 0.057 Uiso 1 1 calc R . .
C19 C 0.7280(4) 0.3429(6) 0.6265(4) 0.053(2) Uani 1 1 d . . .
H19 H 0.7594 0.2926 0.6267 0.063 Uiso 1 1 calc R . .
C20 C 0.7259(4) 0.3818(7) 0.6714(3) 0.046(2) Uani 1 1 d . . .
H20 H 0.7558 0.3587 0.7022 0.055 Uiso 1 1 calc R . .
C21 C 0.6773(3) 0.4572(6) 0.6688(3) 0.0386(18) Uani 1 1 d . . .
H21 H 0.6752 0.4850 0.6984 0.046 Uiso 1 1 calc R . .
N22 N 0.6341(3) 0.4898(5) 0.6246(2) 0.0358(16) Uani 1 1 d . . .
N23 N 0.6160(3) 0.7258(5) 0.6241(2) 0.0337(16) Uani 1 1 d . . .
C24 C 0.6167(4) 0.7668(6) 0.5815(3) 0.043(2) Uani 1 1 d . . .
H24 H 0.5923 0.7317 0.5514 0.052 Uiso 1 1 calc R . .
C25 C 0.6511(5) 0.8571(8) 0.5795(4) 0.059(3) Uani 1 1 d . . .
H25 H 0.6508 0.8830 0.5488 0.071 Uiso 1 1 calc R . .
C26 C 0.6869(5) 0.9107(6) 0.6237(4) 0.053(3) Uani 1 1 d . . .
H26 H 0.7112 0.9730 0.6234 0.064 Uiso 1 1 calc R . .
C27 C 0.6860(4) 0.8705(6) 0.6682(3) 0.048(2) Uani 1 1 d . . .
H27 H 0.7090 0.9064 0.6984 0.058 Uiso 1 1 calc R . .
C28 C 0.6508(3) 0.7763(6) 0.6682(3) 0.0364(17) Uani 1 1 d . . .
C29 C 0.6530(4) 0.7292(6) 0.7132(3) 0.0408(18) Uani 1 1 d . . .
C30 C 0.6554(4) 0.6893(6) 0.7521(3) 0.044(2) Uani 1 1 d . . .
C31 C 0.6598(4) 0.6367(7) 0.7980(3) 0.044(2) Uani 1 1 d . . .
C32 C 0.6964(5) 0.6859(8) 0.8443(3) 0.067(3) Uani 1 1 d . . .
H32 H 0.7177 0.7530 0.8461 0.081 Uiso 1 1 calc R . .
C33 C 0.6993(5) 0.6306(13) 0.8865(4) 0.081(4) Uani 1 1 d . . .
H33 H 0.7246 0.6604 0.9176 0.097 Uiso 1 1 calc R . .
C34 C 0.6674(5) 0.5343(10) 0.8858(4) 0.068(3) Uani 1 1 d . . .
H34 H 0.6717 0.4992 0.9159 0.082 Uiso 1 1 calc R . .
C35 C 0.6292(4) 0.4896(7) 0.8412(3) 0.048(2) Uani 1 1 d . . .
H35 H 0.6063 0.4249 0.8406 0.058 Uiso 1 1 calc R . .
C36 C 0.6246(4) 0.5406(6) 0.7964(3) 0.0402(19) Uani 1 1 d . . .
C37 C 0.5863(4) 0.4917(6) 0.7496(3) 0.040(2) Uani 1 1 d . . .
C38 C 0.5534(4) 0.4536(6) 0.7110(3) 0.0392(18) Uani 1 1 d . . .
C39 C 0.5136(4) 0.4043(5) 0.6644(3) 0.036(2) Uani 1 1 d . . .
C40 C 0.4780(4) 0.3093(6) 0.6640(3) 0.049(2) Uani 1 1 d . . .
H40 H 0.4812 0.2758 0.6941 0.058 Uiso 1 1 calc R . .
C41 C 0.4386(5) 0.2658(7) 0.6196(4) 0.063(3) Uani 1 1 d . . .
H41 H 0.4140 0.2030 0.6185 0.076 Uiso 1 1 calc R . .
C42 C 0.4363(4) 0.3178(7) 0.5760(3) 0.055(2) Uani 1 1 d . . .
H42 H 0.4096 0.2912 0.5446 0.066 Uiso 1 1 calc R . .
C43 C 0.4737(5) 0.4088(6) 0.5800(4) 0.047(2) Uani 1 1 d . . .
H43 H 0.4733 0.4413 0.5504 0.056 Uiso 1 1 calc R . .
N44 N 0.5097(3) 0.4528(6) 0.6222(3) 0.0380(16) Uani 1 1 d . . .
Pd2 Pd 0.438696(15) 0.08011(3) 0.376387(13) 0.03316(15) Uani 1 1 d . . .
N45 N 0.3850(3) 0.2142(5) 0.3757(3) 0.0387(17) Uani 1 1 d . . .
C46 C 0.3869(5) 0.2591(7) 0.4182(3) 0.052(2) Uani 1 1 d . . .
H46 H 0.4126 0.2262 0.4485 0.063 Uiso 1 1 calc R . .
C47 C 0.3527(5) 0.3519(6) 0.4195(3) 0.052(2) Uani 1 1 d . . .
H47 H 0.3540 0.3807 0.4500 0.062 Uiso 1 1 calc R . .
C48 C 0.3162(4) 0.4019(6) 0.3745(4) 0.054(3) Uani 1 1 d . . .
H48 H 0.2933 0.4663 0.3742 0.064 Uiso 1 1 calc R . .
C49 C 0.3142(4) 0.3567(6) 0.3311(3) 0.045(2) Uani 1 1 d . . .
H49 H 0.2902 0.3900 0.3005 0.054 Uiso 1 1 calc R . .
C50 C 0.3472(4) 0.2630(6) 0.3323(3) 0.0384(18) Uani 1 1 d . . .
C51 C 0.3443(4) 0.2058(6) 0.2870(3) 0.0415(18) Uani 1 1 d . . .
C52 C 0.3392(4) 0.1674(6) 0.2483(3) 0.0383(18) Uani 1 1 d . . .
C53 C 0.3377(4) 0.1179(7) 0.2023(3) 0.0442(19) Uani 1 1 d . . .
C54 C 0.2993(4) 0.1642(7) 0.1568(3) 0.052(2) Uani 1 1 d . . .
H54 H 0.2763 0.2285 0.1569 0.063 Uiso 1 1 calc R . .
C55 C 0.2939(4) 0.1188(8) 0.1116(3) 0.051(2) Uani 1 1 d . . .
H55 H 0.2665 0.1500 0.0814 0.061 Uiso 1 1 calc R . .
C56 C 0.3292(4) 0.0275(7) 0.1115(3) 0.048(2) Uani 1 1 d . . .
H56 H 0.3270 -0.0045 0.0813 0.057 Uiso 1 1 calc R . .
C57 C 0.3683(4) -0.0171(7) 0.1569(3) 0.051(2) Uani 1 1 d . . .
H57 H 0.3928 -0.0793 0.1567 0.061 Uiso 1 1 calc R . .
C58 C 0.3725(4) 0.0257(6) 0.2017(3) 0.0371(18) Uani 1 1 d . . .
C59 C 0.4143(4) -0.0206(6) 0.2480(3) 0.0398(19) Uani 1 1 d . . .
C60 C 0.4470(4) -0.0570(6) 0.2881(3) 0.045(2) Uani 1 1 d . . .
C61 C 0.4886(4) -0.1047(6) 0.3338(3) 0.042(2) Uani 1 1 d . . .
C62 C 0.5218(4) -0.1997(6) 0.3340(3) 0.049(2) Uani 1 1 d . . .
H62 H 0.5181 -0.2346 0.3041 0.058 Uiso 1 1 calc R . .
C63 C 0.5613(5) -0.2430(7) 0.3802(4) 0.051(2) Uani 1 1 d . . .
H63 H 0.5846 -0.3074 0.3812 0.061 Uiso 1 1 calc R . .
C64 C 0.5663(4) -0.1923(7) 0.4239(4) 0.056(2) Uani 1 1 d . . .
H64 H 0.5932 -0.2213 0.4547 0.067 Uiso 1 1 calc R . .
C65 C 0.5318(4) -0.0988(7) 0.4221(4) 0.046(2) Uani 1 1 d . . .
H65 H 0.5352 -0.0645 0.4521 0.055 Uiso 1 1 calc R . .
N66 N 0.4916(3) -0.0529(5) 0.3770(2) 0.0359(15) Uani 1 1 d . . .
N67 N 0.5089(3) 0.1811(5) 0.3757(3) 0.0329(17) Uani 1 1 d . . .
C68 C 0.5095(5) 0.2210(7) 0.3335(4) 0.043(2) Uani 1 1 d . . .
H68 H 0.4754 0.2033 0.3039 0.051 Uiso 1 1 calc R . .
C69 C 0.5575(4) 0.2877(7) 0.3299(4) 0.046(2) Uani 1 1 d . . .
H69 H 0.5563 0.3132 0.2989 0.055 Uiso 1 1 calc R . .
C70 C 0.6069(5) 0.3147(7) 0.3738(4) 0.053(2) Uani 1 1 d . . .
H70 H 0.6396 0.3606 0.3729 0.064 Uiso 1 1 calc R . .
C71 C 0.6084(4) 0.2742(6) 0.4194(3) 0.042(2) Uani 1 1 d . . .
H71 H 0.6425 0.2894 0.4494 0.051 Uiso 1 1 calc R . .
C72 C 0.5569(4) 0.2099(6) 0.4186(3) 0.041(2) Uani 1 1 d . . .
C73 C 0.5524(4) 0.1736(6) 0.4647(3) 0.045(2) Uani 1 1 d . . .
C74 C 0.5515(4) 0.1455(5) 0.5040(3) 0.0393(19) Uani 1 1 d . . .
C75 C 0.5475(4) 0.1161(7) 0.5494(3) 0.042(2) Uani 1 1 d . . .
C76 C 0.5946(4) 0.1448(8) 0.5957(3) 0.061(3) Uani 1 1 d . . .
H76 H 0.6293 0.1873 0.5965 0.073 Uiso 1 1 calc R . .
C77 C 0.5905(5) 0.1120(9) 0.6392(4) 0.065(3) Uani 1 1 d . . .
H77 H 0.6223 0.1333 0.6695 0.078 Uiso 1 1 calc R . .
C78 C 0.5428(6) 0.0505(9) 0.6402(4) 0.073(3) Uani 1 1 d . . .
H78 H 0.5413 0.0311 0.6712 0.087 Uiso 1 1 calc R . .
C79 C 0.4957(5) 0.0145(7) 0.5975(4) 0.061(3) Uani 1 1 d . . .
H79 H 0.4636 -0.0321 0.5992 0.073 Uiso 1 1 calc R . .
C80 C 0.4963(4) 0.0487(7) 0.5507(3) 0.047(2) Uani 1 1 d . . .
C81 C 0.4496(5) 0.0104(7) 0.5045(4) 0.055(3) Uani 1 1 d . . .
C82 C 0.4103(4) -0.0150(6) 0.4658(4) 0.049(2) Uani 1 1 d . . .
C83 C 0.3623(4) -0.0513(6) 0.4207(3) 0.0377(18) Uani 1 1 d . . .
C84 C 0.3125(4) -0.1163(7) 0.4218(3) 0.046(2) Uani 1 1 d . . .
H84 H 0.3084 -0.1345 0.4520 0.056 Uiso 1 1 calc R . .
C85 C 0.2688(4) -0.1532(6) 0.3760(4) 0.053(2) Uani 1 1 d . . .
H85 H 0.2348 -0.1983 0.3749 0.063 Uiso 1 1 calc R . .
C86 C 0.2757(4) -0.1240(8) 0.3340(4) 0.061(3) Uani 1 1 d . . .
H86 H 0.2467 -0.1499 0.3033 0.073 Uiso 1 1 calc R . .
C87 C 0.3235(4) -0.0581(8) 0.3347(3) 0.053(2) Uani 1 1 d . . .
H87 H 0.3261 -0.0382 0.3041 0.063 Uiso 1 1 calc R . .
N88 N 0.3678(3) -0.0194(5) 0.3772(3) 0.0403(17) Uani 1 1 d . . .
B1 B 0.23391(12) -0.0833(2) 0.52539(10) 0.0473(17) Uiso 1 1 d G . .
F1 F 0.18457(16) -0.0151(3) 0.50302(12) 0.0819(14) Uani 1 1 d G . .
F2 F 0.2328(2) -0.1176(3) 0.56942(12) 0.0932(16) Uani 1 1 d G . .
F3 F 0.2296(2) -0.1714(3) 0.49580(15) 0.113(2) Uani 1 1 d G . .
F4 F 0.28864(14) -0.0295(3) 0.53332(17) 0.108(2) Uani 1 1 d G . .
B2 B 0.2154(3) 0.4267(4) 0.46723(19) 0.057 Uiso 0.616(9) 1 d PG A 1
F5 F 0.1987(5) 0.3362(6) 0.4865(3) 0.1032(14) Uiso 0.616(9) 1 d PG A 1
F6 F 0.1979(5) 0.4143(7) 0.41749(19) 0.1032(14) Uiso 0.616(9) 1 d PG A 1
F7 F 0.1862(4) 0.5159(6) 0.4765(3) 0.1032(14) Uiso 0.616(9) 1 d PG A 1
F8 F 0.2787(2) 0.4408(8) 0.4883(3) 0.1032(14) Uiso 0.616(9) 1 d PG A 1
B2' B 0.2052(4) 0.4227(7) 0.4736(3) 0.057 Uiso 0.384(9) 1 d PG A 2
F5' F 0.1770(6) 0.3526(10) 0.4950(5) 0.1032(14) Uiso 0.384(9) 1 d PG A 2
F6' F 0.1685(6) 0.4348(11) 0.4248(4) 0.1032(14) Uiso 0.384(9) 1 d PG A 2
F7' F 0.2130(7) 0.5216(8) 0.4965(5) 0.1032(14) Uiso 0.384(9) 1 d PG A 2
F8' F 0.2621(5) 0.3822(12) 0.4779(5) 0.1032(14) Uiso 0.384(9) 1 d PG A 2
B3 B 0.4034(3) 0.4315(5) 0.2127(2) 0.052 Uiso 0.533(12) 1 d PG B 1
F9 F 0.4296(4) 0.3331(6) 0.2308(4) 0.0926(11) Uiso 0.533(12) 1 d PG B 1
F10 F 0.4070(6) 0.4490(7) 0.1678(2) 0.0926(11) Uiso 0.533(12) 1 d PG B 1
F11 F 0.3421(3) 0.4318(7) 0.2077(4) 0.0926(11) Uiso 0.533(12) 1 d PG B 1
F12 F 0.4347(4) 0.5123(7) 0.2445(3) 0.0926(11) Uiso 0.533(12) 1 d PG B 1
B3' B 0.3904(3) 0.4433(6) 0.2199(3) 0.052 Uiso 0.467(12) 1 d PG B 2
F9' F 0.4345(4) 0.3660(9) 0.2422(4) 0.0926(11) Uiso 0.467(12) 1 d PG B 2
F10' F 0.3760(6) 0.4409(9) 0.1702(2) 0.0926(11) Uiso 0.467(12) 1 d PG B 2
F11' F 0.3377(4) 0.4225(8) 0.2292(5) 0.0926(11) Uiso 0.467(12) 1 d PG B 2
F12' F 0.4130(6) 0.5438(7) 0.2378(4) 0.0926(11) Uiso 0.467(12) 1 d PG B 2
B4 B 0.1867(3) 0.6106(4) 0.2786(2) 0.052 Uiso 0.60 1 d PG C 1
F13 F 0.2173(4) 0.6171(7) 0.3285(2) 0.086(4) Uiso 0.60 1 d PG C 1
F14 F 0.1689(4) 0.7125(5) 0.2599(3) 0.096(3) Uiso 0.60 1 d PG C 1
F15 F 0.2257(4) 0.5668(7) 0.2581(3) 0.110(3) Uiso 0.60 1 d PG C 1
F16 F 0.1350(4) 0.5462(8) 0.2679(4) 0.168(5) Uiso 0.60 1 d PG C 1
B4' B 0.1921(4) 0.6029(7) 0.2775(3) 0.052 Uiso 0.40 1 d PG D 2
F13' F 0.2317(6) 0.6221(12) 0.3249(4) 0.098(7) Uiso 0.40 1 d PG D 2
F14' F 0.2190(6) 0.6386(12) 0.2459(5) 0.127(5) Uiso 0.40 1 d PG D 2
F15' F 0.1806(6) 0.4937(7) 0.2709(5) 0.109(5) Uiso 0.40 1 d PG D 2
F16' F 0.1371(5) 0.6570(10) 0.2681(5) 0.113(5) Uiso 0.40 1 d PG D 2
O1 O 0.3171(3) 0.1814(5) 0.5063(2) 0.086(2) Uani 1 1 d . . .
O2 O 0.0539(4) 0.3876(8) 0.2683(3) 0.090(3) Uiso 0.80 1 d P . .
O2' O 0.0488(16) 0.426(3) 0.2864(14) 0.091(10) Uiso 0.20 1 d P . .
O3 O 0.3244(6) 0.6854(12) 0.2239(5) 0.106(4) Uiso 0.60 1 d P . .
O3' O 0.3121(10) 0.7074(17) 0.2455(8) 0.102(6) Uiso 0.40 1 d P . .

loop_
_atom_site_aniso_label
_atom_site_aniso_U_11
_atom_site_aniso_U_22
_atom_site_aniso_U_33
_atom_site_aniso_U_23
_atom_site_aniso_U_13
_atom_site_aniso_U_12
Pd1 0.0319(3) 0.0307(2) 0.0326(3) -0.0019(2) 0.0131(2) -0.0003(2)
N1 0.031(4) 0.036(3) 0.045(4) -0.004(3) 0.015(3) -0.001(3)
C2 0.037(5) 0.042(4) 0.043(5) -0.007(3) 0.015(4) -0.007(3)
C3 0.060(6) 0.045(4) 0.054(6) -0.011(4) 0.037(5) -0.005(4)
C4 0.041(5) 0.041(4) 0.065(6) -0.003(4) 0.029(5) 0.007(3)
C5 0.055(6) 0.050(5) 0.067(7) 0.006(4) 0.037(5) 0.013(4)
C6 0.041(5) 0.042(4) 0.041(5) 0.000(3) 0.023(4) 0.001(4)
C7 0.047(5) 0.040(4) 0.043(5) -0.005(3) 0.010(4) 0.021(3)
C8 0.060(6) 0.058(5) 0.041(5) 0.008(4) 0.016(5) 0.016(4)
C9 0.050(6) 0.050(4) 0.040(5) -0.008(4) 0.021(4) -0.008(4)
C10 0.079(7) 0.048(5) 0.038(5) 0.000(4) 0.007(5) 0.011(4)
C11 0.062(7) 0.070(5) 0.038(6) 0.016(5) -0.001(5) 0.003(5)
C12 0.067(6) 0.064(5) 0.026(5) -0.003(4) 0.011(4) -0.001(5)
C13 0.071(6) 0.053(5) 0.040(5) 0.000(4) 0.021(5) 0.024(4)
C14 0.057(5) 0.035(4) 0.035(5) 0.000(3) 0.017(4) 0.007(4)
C15 0.036(4) 0.040(4) 0.047(5) 0.004(3) 0.021(4) 0.009(3)
C16 0.047(5) 0.044(4) 0.032(4) 0.001(3) 0.020(4) 0.004(3)
C17 0.030(4) 0.039(4) 0.051(5) 0.004(4) 0.010(4) 0.007(3)
C18 0.058(6) 0.045(4) 0.049(5) 0.005(4) 0.032(4) 0.014(4)
C19 0.041(5) 0.041(4) 0.076(6) 0.002(4) 0.023(5) 0.009(3)
C20 0.041(5) 0.045(4) 0.048(5) 0.001(4) 0.012(4) -0.001(4)
C21 0.032(4) 0.043(4) 0.037(4) 0.000(3) 0.009(3) 0.005(3)
N22 0.037(4) 0.041(3) 0.028(3) -0.005(3) 0.010(3) -0.005(3)
N23 0.035(4) 0.031(3) 0.038(4) 0.003(3) 0.018(3) 0.000(3)
C24 0.043(5) 0.046(4) 0.047(5) 0.002(4) 0.024(4) -0.006(4)
C25 0.060(6) 0.063(5) 0.057(6) 0.023(4) 0.023(5) -0.003(5)
C26 0.073(7) 0.038(4) 0.064(7) 0.009(4) 0.044(6) -0.005(4)
C27 0.053(5) 0.040(4) 0.056(5) -0.002(4) 0.027(4) -0.003(3)
C28 0.032(4) 0.042(4) 0.037(4) -0.001(3) 0.015(3) -0.001(3)
C29 0.037(4) 0.037(4) 0.050(5) -0.008(3) 0.019(4) -0.009(3)
C30 0.040(4) 0.045(4) 0.053(5) -0.012(4) 0.024(4) -0.008(3)
C31 0.037(4) 0.058(5) 0.038(5) -0.008(4) 0.014(4) -0.013(4)
C32 0.071(6) 0.082(6) 0.049(6) -0.024(5) 0.023(5) -0.037(5)
C33 0.059(7) 0.138(11) 0.036(6) -0.013(6) 0.006(5) 0.009(7)
C34 0.060(7) 0.099(8) 0.053(7) 0.020(6) 0.030(5) 0.022(6)
C35 0.045(5) 0.059(5) 0.043(5) 0.003(4) 0.019(4) 0.005(4)
C36 0.031(4) 0.052(5) 0.039(5) -0.004(3) 0.015(4) 0.000(3)
C37 0.037(5) 0.035(3) 0.052(6) 0.011(4) 0.022(4) 0.001(3)
C38 0.034(4) 0.044(4) 0.037(5) 0.004(4) 0.011(4) -0.006(4)
C39 0.032(5) 0.034(4) 0.047(5) -0.004(3) 0.021(4) 0.002(3)
C40 0.061(6) 0.044(4) 0.044(5) -0.001(3) 0.025(4) -0.014(4)
C41 0.044(5) 0.047(5) 0.083(8) -0.019(5) 0.007(5) -0.013(4)
C42 0.060(6) 0.061(5) 0.042(5) -0.012(4) 0.016(4) -0.017(4)
C43 0.065(6) 0.038(4) 0.045(5) -0.001(3) 0.030(5) -0.003(4)
N44 0.032(4) 0.036(3) 0.042(4) -0.005(3) 0.010(3) -0.003(3)
Pd2 0.0326(3) 0.0334(3) 0.0350(3) 0.0015(2) 0.0146(2) 0.0018(2)
N45 0.039(4) 0.040(3) 0.039(4) -0.004(3) 0.017(3) -0.005(3)
C46 0.073(7) 0.043(4) 0.042(5) -0.008(4) 0.022(5) 0.001(4)
C47 0.072(7) 0.043(4) 0.051(5) -0.003(4) 0.035(5) 0.005(4)
C48 0.040(5) 0.041(4) 0.076(7) -0.012(4) 0.017(5) 0.006(3)
C49 0.042(5) 0.039(4) 0.054(5) -0.003(4) 0.016(4) 0.005(3)
C50 0.039(4) 0.035(4) 0.044(5) 0.002(3) 0.019(4) 0.001(3)
C51 0.040(4) 0.045(4) 0.038(5) 0.006(3) 0.014(3) 0.004(3)
C52 0.037(4) 0.041(4) 0.037(5) 0.003(3) 0.013(3) -0.005(3)
C53 0.042(5) 0.056(4) 0.038(5) 0.001(4) 0.019(4) 0.002(4)
C54 0.050(5) 0.059(4) 0.042(5) 0.000(4) 0.012(4) 0.013(4)
C55 0.045(5) 0.069(5) 0.037(5) 0.003(4) 0.011(4) 0.008(4)
C56 0.047(5) 0.056(5) 0.035(5) -0.004(4) 0.009(4) 0.000(4)
C57 0.056(6) 0.049(4) 0.047(5) -0.010(4) 0.019(4) -0.001(4)
C58 0.037(4) 0.038(4) 0.036(4) -0.001(3) 0.013(4) -0.009(3)
C59 0.039(5) 0.039(4) 0.039(5) -0.006(3) 0.011(4) 0.002(3)
C60 0.055(6) 0.029(3) 0.057(6) -0.001(4) 0.027(5) -0.005(4)
C61 0.041(5) 0.037(4) 0.044(5) 0.003(4) 0.010(4) 0.002(4)
C62 0.037(5) 0.037(4) 0.069(6) -0.007(4) 0.017(4) -0.004(3)
C63 0.058(5) 0.037(4) 0.071(7) 0.005(4) 0.039(5) 0.014(3)
C64 0.048(5) 0.048(4) 0.067(6) 0.025(4) 0.015(5) 0.014(4)
C65 0.032(5) 0.050(4) 0.045(5) 0.010(4) 0.003(4) 0.014(3)
N66 0.040(4) 0.035(3) 0.035(4) 0.005(3) 0.017(3) -0.006(3)
N67 0.040(4) 0.027(3) 0.036(4) 0.005(3) 0.020(3) 0.005(3)
C68 0.053(6) 0.040(4) 0.042(5) 0.006(4) 0.025(4) 0.001(4)
C69 0.047(5) 0.047(4) 0.047(5) 0.005(4) 0.021(4) -0.003(4)
C70 0.059(6) 0.040(4) 0.075(7) 0.003(4) 0.041(5) -0.005(4)
C71 0.038(5) 0.043(4) 0.041(5) 0.002(3) 0.010(4) -0.005(3)
C72 0.041(5) 0.033(4) 0.046(5) 0.003(3) 0.012(4) 0.000(4)
C73 0.036(5) 0.052(4) 0.048(6) -0.002(4) 0.017(4) 0.002(3)
C74 0.034(4) 0.036(4) 0.045(5) 0.011(3) 0.012(4) -0.001(3)
C75 0.048(5) 0.037(4) 0.038(5) -0.001(4) 0.010(4) -0.005(4)
C76 0.046(5) 0.076(6) 0.054(6) 0.001(5) 0.010(5) -0.016(4)
C77 0.076(8) 0.071(6) 0.045(6) 0.021(5) 0.019(5) 0.006(6)
C78 0.114(10) 0.057(6) 0.051(7) 0.012(5) 0.036(7) 0.011(6)
C79 0.083(7) 0.055(5) 0.058(6) 0.006(4) 0.041(6) 0.006(5)
C80 0.051(5) 0.046(4) 0.048(5) -0.001(4) 0.024(4) 0.004(4)
C81 0.080(8) 0.048(4) 0.044(6) 0.001(4) 0.030(6) -0.006(5)
C82 0.053(6) 0.042(4) 0.061(6) 0.008(4) 0.032(5) -0.010(4)
C83 0.044(5) 0.035(4) 0.038(5) 0.000(3) 0.020(4) 0.008(4)
C84 0.043(5) 0.043(4) 0.059(5) 0.013(4) 0.026(4) 0.005(4)
C85 0.035(5) 0.052(4) 0.071(6) 0.004(4) 0.020(4) -0.005(4)
C86 0.041(5) 0.067(6) 0.063(6) -0.009(5) 0.008(5) -0.024(5)
C87 0.050(6) 0.063(5) 0.047(5) 0.004(4) 0.020(4) -0.007(4)
N88 0.035(4) 0.039(3) 0.049(4) -0.010(3) 0.018(3) -0.006(3)
F1 0.084(3) 0.103(4) 0.061(3) 0.005(2) 0.031(2) 0.035(3)
F2 0.114(4) 0.107(4) 0.082(3) 0.043(3) 0.064(3) 0.034(3)
F3 0.104(4) 0.106(4) 0.121(4) -0.062(4) 0.034(4) 0.006(3)
F4 0.072(3) 0.083(3) 0.148(5) 0.044(4) 0.020(3) -0.015(3)
O1 0.080(4) 0.074(4) 0.079(4) -0.004(3) 0.000(3) -0.037(3)

loop_
_atom_type_symbol
_atom_type_description
_atom_type_scat_dispersion_real
_atom_type_scat_dispersion_imag
_atom_type_scat_source
C C 0.0033 0.0016 'International Tables Vol C Tables 4.2.6.8 and 6.1.1.4'
H H 0.0000 0.0000 'International Tables Vol C Tables 4.2.6.8 and 6.1.1.4'
B B 0.0013 0.0007 'International Tables Vol C Tables 4.2.6.8 and 6.1.1.4'
N N 0.0061 0.0033 'International Tables Vol C Tables 4.2.6.8 and 6.1.1.4'
F F 0.0171 0.0103 'International Tables Vol C Tables 4.2.6.8 and 6.1.1.4'
Pd Pd -0.9988 1.0072 'International Tables Vol C Tables 4.2.6.8 and 6.1.1.4'
O O 0.0106 0.0060 'International Tables Vol C Tables 4.2.6.8 and 6.1.1.4'

loop_
_geom_angle_atom_site_label_1
_geom_angle_atom_site_label_2
_geom_angle_atom_site_label_3
_geom_angle
_geom_angle_site_symmetry_1
_geom_angle_site_symmetry_3
_geom_angle_publ_flag
N22 Pd1 N23 90.9(2) . . ?
N22 Pd1 N1 178.8(3) . . ?
N23 Pd1 N1 90.0(3) . . ?
N22 Pd1 N44 88.5(3) . . ?
N23 Pd1 N44 179.1(3) . . ?
N1 Pd1 N44 90.6(2) . . ?
C6 N1 C2 118.9(7) . . ?
C6 N1 Pd1 120.4(6) . . ?
C2 N1 Pd1 120.7(6) . . ?
C3 C2 N1 121.1(9) . . ?
C2 C3 C4 120.8(9) . . ?
C5 C4 C3 118.3(9) . . ?
C4 C5 C6 121.0(10) . . ?
N1 C6 C5 119.7(8) . . ?
N1 C6 C7 117.9(7) . . ?
C5 C6 C7 122.2(8) . . ?
C8 C7 C6 176.3(8) . . ?
C7 C8 C9 175.0(9) . . ?
C14 C9 C10 120.1(8) . . ?
C14 C9 C8 120.8(8) . . ?
C10 C9 C8 119.1(9) . . ?
C11 C10 C9 119.9(9) . . ?
C10 C11 C12 120.6(8) . . ?
C13 C12 C11 118.6(9) . . ?
C14 C13 C12 121.7(9) . . ?
C9 C14 C13 119.0(7) . . ?
C9 C14 C15 121.0(7) . . ?
C13 C14 C15 119.9(8) . . ?
C16 C15 C14 176.9(9) . . ?
C15 C16 C17 178.4(9) . . ?
N22 C17 C18 120.9(7) . . ?
N22 C17 C16 117.4(7) . . ?
C18 C17 C16 121.7(8) . . ?
C19 C18 C17 121.2(8) . . ?
C18 C19 C20 119.3(8) . . ?
C19 C20 C21 117.9(8) . . ?
N22 C21 C20 121.2(7) . . ?
C17 N22 C21 119.5(7) . . ?
C17 N22 Pd1 121.3(5) . . ?
C21 N22 Pd1 119.1(5) . . ?
C24 N23 C28 119.4(7) . . ?
C24 N23 Pd1 120.4(6) . . ?
C28 N23 Pd1 120.2(5) . . ?
C25 C24 N23 123.0(9) . . ?
C24 C25 C26 119.0(9) . . ?
C27 C26 C25 118.8(8) . . ?
C26 C27 C28 119.8(8) . . ?
N23 C28 C29 119.3(6) . . ?
N23 C28 C27 120.0(7) . . ?
C29 C28 C27 120.7(7) . . ?
C30 C29 C28 179.5(9) . . ?
C29 C30 C31 177.1(9) . . ?
C36 C31 C30 119.7(7) . . ?
C36 C31 C32 120.4(8) . . ?
C30 C31 C32 119.8(8) . . ?
C33 C32 C31 116.7(9) . . ?
C34 C33 C32 123.7(10) . . ?
C35 C34 C33 119.8(10) . . ?
C34 C35 C36 119.8(9) . . ?
C31 C36 C35 119.4(7) . . ?
C31 C36 C37 120.7(7) . . ?
C35 C36 C37 119.8(8) . . ?
C38 C37 C36 177.9(9) . . ?
C37 C38 C39 178.5(9) . . ?
N44 C39 C40 121.0(7) . . ?
N44 C39 C38 118.5(7) . . ?
C40 C39 C38 120.4(8) . . ?
C41 C40 C39 119.8(8) . . ?
C42 C41 C40 117.7(8) . . ?
C43 C42 C41 118.5(8) . . ?
N44 C43 C42 124.1(9) . . ?
C43 N44 C39 118.8(7) . . ?
C43 N44 Pd1 120.7(6) . . ?
C39 N44 Pd1 120.4(5) . . ?
N66 Pd2 N88 90.0(3) . . ?
N66 Pd2 N67 90.7(2) . . ?
N88 Pd2 N67 179.3(3) . . ?
N66 Pd2 N45 179.9(3) . . ?
N88 Pd2 N45 89.8(2) . . ?
N67 Pd2 N45 89.5(3) . . ?
C46 N45 C50 117.6(7) . . ?
C46 N45 Pd2 120.6(6) . . ?
C50 N45 Pd2 121.8(5) . . ?
N45 C46 C47 122.6(8) . . ?
C48 C47 C46 118.3(8) . . ?
C49 C48 C47 119.4(8) . . ?
C50 C49 C48 119.4(8) . . ?
C49 C50 N45 122.6(8) . . ?
C49 C50 C51 122.6(7) . . ?
N45 C50 C51 114.8(6) . . ?
C52 C51 C50 174.3(8) . . ?
C51 C52 C53 175.9(9) . . ?
C54 C53 C58 118.4(8) . . ?
C54 C53 C52 119.3(8) . . ?
C58 C53 C52 122.3(7) . . ?
C53 C54 C55 122.3(8) . . ?
C54 C55 C56 118.7(8) . . ?
C55 C56 C57 118.8(8) . . ?
C58 C57 C56 122.7(8) . . ?
C57 C58 C53 119.0(7) . . ?
C57 C58 C59 121.5(8) . . ?
C53 C58 C59 119.4(7) . . ?
C60 C59 C58 176.0(9) . . ?
C59 C60 C61 175.4(9) . . ?
C62 C61 N66 122.5(8) . . ?
C62 C61 C60 121.0(8) . . ?
N66 C61 C60 116.4(7) . . ?
C61 C62 C63 118.2(8) . . ?
C64 C63 C62 120.7(8) . . ?
C65 C64 C63 119.2(9) . . ?
C64 C65 N66 122.0(9) . . ?
C61 N66 C65 117.2(7) . . ?
C61 N66 Pd2 122.2(5) . . ?
C65 N66 Pd2 120.5(6) . . ?
C68 N67 C72 117.8(8) . . ?
C68 N67 Pd2 121.0(6) . . ?
C72 N67 Pd2 121.2(5) . . ?
N67 C68 C69 124.3(9) . . ?
C70 C69 C68 117.4(9) . . ?
C69 C70 C71 120.5(9) . . ?
C72 C71 C70 117.1(8) . . ?
N67 C72 C71 122.8(8) . . ?
N67 C72 C73 116.9(7) . . ?
C71 C72 C73 120.3(8) . . ?
C74 C73 C72 176.9(9) . . ?
C73 C74 C75 177.0(9) . . ?
C74 C75 C76 122.4(8) . . ?
C74 C75 C80 120.7(7) . . ?
C76 C75 C80 116.9(8) . . ?
C77 C76 C75 121.1(9) . . ?
C78 C77 C76 121.8(10) . . ?
C77 C78 C79 122.1(10) . . ?
C78 C79 C80 118.8(10) . . ?
C79 C80 C75 119.3(8) . . ?
C79 C80 C81 121.5(9) . . ?
C75 C80 C81 119.0(8) . . ?
C82 C81 C80 176.3(10) . . ?
C81 C82 C83 176.5(9) . . ?
N88 C83 C84 122.7(7) . . ?
N88 C83 C82 116.8(7) . . ?
C84 C83 C82 120.5(7) . . ?
C83 C84 C85 117.2(8) . . ?
C86 C85 C84 119.5(8) . . ?
C85 C86 C87 121.3(9) . . ?
C86 C87 N88 122.9(9) . . ?
C87 N88 C83 116.4(7) . . ?
C87 N88 Pd2 121.6(6) . . ?
C83 N88 Pd2 122.0(5) . . ?
F2 B1 F1 109.5 . . ?
F2 B1 F4 109.5 . . ?
F1 B1 F4 109.6 . . ?
F2 B1 F3 109.4 . . ?
F1 B1 F3 109.5 . . ?
F4 B1 F3 109.4 . . ?
F8 B2 F6 109.5 . . ?
F8 B2 F7 109.4 . . ?
F6 B2 F7 109.4 . . ?
F8 B2 F5 109.6 . . ?
F6 B2 F5 109.5 . . ?
F7 B2 F5 109.5 . . ?
F7' B2' F8' 109.4 . . ?
F7' B2' F5' 109.5 . . ?
F8' B2' F5' 109.6 . . ?
F7' B2' F6' 109.4 . . ?
F8' B2' F6' 109.5 . . ?
F5' B2' F6' 109.4 . . ?
F10 B3 F11 109.4 . . ?
F10 B3 F12 109.5 . . ?
F11 B3 F12 109.4 . . ?
F10 B3 F9 109.5 . . ?
F11 B3 F9 109.5 . . ?
F12 B3 F9 109.6 . . ?
F10' B3' F12' 109.5 . . ?
F10' B3' F11' 109.4 . . ?
F12' B3' F11' 109.4 . . ?
F10' B3' F9' 109.5 . . ?
F12' B3' F9' 109.6 . . ?
F11' B3' F9' 109.5 . . ?
F13 B4 F15 109.5 . . ?
F13 B4 F14 109.4 . . ?
F15 B4 F14 109.4 . . ?
F13 B4 F16 109.6 . . ?
F15 B4 F16 109.4 . . ?
F14 B4 F16 109.5 . . ?
F13' B4' F16' 109.6 . . ?
F13' B4' F15' 109.5 . . ?
F16' B4' F15' 109.4 . . ?
F13' B4' F14' 109.5 . . ?
F16' B4' F14' 109.4 . . ?
F15' B4' F14' 109.4 . . ?

loop_
_geom_bond_atom_site_label_1
_geom_bond_atom_site_label_2
_geom_bond_distance
_geom_bond_site_symmetry_2
_geom_bond_publ_flag
Pd1 N22 2.024(7) . ?
Pd1 N23 2.038(6) . ?
Pd1 N1 2.050(7) . ?
Pd1 N44 2.057(7) . ?
N1 C6 1.361(10) . ?
N1 C2 1.359(11) . ?
C2 C3 1.356(12) . ?
C3 C4 1.369(12) . ?
C4 C5 1.351(13) . ?
C5 C6 1.391(12) . ?
C6 C7 1.425(12) . ?
C7 C8 1.198(11) . ?
C8 C9 1.460(13) . ?
C9 C14 1.365(13) . ?
C9 C10 1.384(12) . ?
C10 C11 1.383(14) . ?
C11 C12 1.368(14) . ?
C12 C13 1.377(11) . ?
C13 C14 1.383(11) . ?
C14 C15 1.457(11) . ?
C15 C16 1.186(10) . ?
C16 C17 1.459(10) . ?
C17 N22 1.347(10) . ?
C17 C18 1.383(11) . ?
C18 C19 1.343(12) . ?
C19 C20 1.400(12) . ?
C20 C21 1.417(11) . ?
C21 N22 1.347(9) . ?
N23 C24 1.337(10) . ?
N23 C28 1.366(9) . ?
C24 C25 1.362(12) . ?
C25 C26 1.392(13) . ?
C26 C27 1.384(13) . ?
C27 C28 1.397(11) . ?
C28 C29 1.406(11) . ?
C29 C30 1.209(11) . ?
C30 C31 1.442(12) . ?
C31 C36 1.407(12) . ?
C31 C32 1.418(11) . ?
C32 C33 1.372(15) . ?
C33 C34 1.374(17) . ?
C34 C35 1.368(14) . ?
C35 C36 1.407(12) . ?
C36 C37 1.435(11) . ?
C37 C38 1.181(11) . ?
C38 C39 1.442(12) . ?
C39 N44 1.329(10) . ?
C39 C40 1.408(11) . ?
C40 C41 1.365(13) . ?
C41 C42 1.394(14) . ?
C42 C43 1.374(11) . ?
C43 N44 1.302(11) . ?
Pd2 N66 2.012(7) . ?
Pd2 N88 2.026(7) . ?
Pd2 N67 2.022(7) . ?
Pd2 N45 2.032(7) . ?
N45 C46 1.330(11) . ?
N45 C50 1.364(10) . ?
C46 C47 1.379(12) . ?
C47 C48 1.394(12) . ?
C48 C49 1.353(13) . ?
C49 C50 1.357(10) . ?
C50 C51 1.462(11) . ?
C51 C52 1.179(10) . ?
C52 C53 1.448(12) . ?
C53 C54 1.397(12) . ?
C53 C58 1.376(12) . ?
C54 C55 1.381(12) . ?
C55 C56 1.371(12) . ?
C56 C57 1.389(11) . ?
C57 C58 1.367(11) . ?
C58 C59 1.434(11) . ?
C59 C60 1.202(11) . ?
C60 C61 1.430(12) . ?
C61 C62 1.378(11) . ?
C61 N66 1.377(11) . ?
C62 C63 1.402(13) . ?
C63 C64 1.372(14) . ?
C64 C65 1.372(11) . ?
C65 N66 1.397(10) . ?
N67 C68 1.318(11) . ?
N67 C72 1.356(10) . ?
C68 C69 1.397(12) . ?
C69 C70 1.381(13) . ?
C70 C71 1.398(13) . ?
C71 C72 1.402(12) . ?
C72 C73 1.446(12) . ?
C73 C74 1.194(11) . ?
C74 C75 1.399(12) . ?
C75 C76 1.410(12) . ?
C75 C80 1.437(13) . ?
C76 C77 1.355(14) . ?
C77 C78 1.328(16) . ?
C78 C79 1.367(14) . ?
C79 C80 1.423(13) . ?
C80 C81 1.437(13) . ?
C81 C82 1.184(12) . ?
C82 C83 1.421(12) . ?
C83 N88 1.366(10) . ?
C83 C84 1.394(12) . ?
C84 C85 1.398(12) . ?
C85 C86 1.332(13) . ?
C86 C87 1.345(13) . ?
C87 N88 1.350(10) . ?
B1 F2 1.3499 . ?
B1 F1 1.3499 . ?
B1 F4 1.3501 . ?
B1 F3 1.3501 . ?
B2 F8 1.3499 . ?
B2 F6 1.3499 . ?
B2 F7 1.3500 . ?
B2 F5 1.3501 . ?
B2' F7' 1.3500 . ?
B2' F8' 1.3500 . ?
B2' F5' 1.3500 . ?
B2' F6' 1.3501 . ?
B3 F10 1.3498 . ?
B3 F11 1.3499 . ?
B3 F12 1.3501 . ?
B3 F9 1.3501 . ?
B3' F10' 1.3499 . ?
B3' F12' 1.3500 . ?
B3' F11' 1.3501 . ?
B3' F9' 1.3501 . ?
B4 F13 1.3499 . ?
B4 F15 1.3499 . ?
B4 F14 1.3500 . ?
B4 F16 1.3501 . ?
B4' F13' 1.3498 . ?
B4' F16' 1.3498 . ?
B4' F15' 1.3500 . ?
B4' F14' 1.3501 . ?

loop_
_geom_torsion_atom_site_label_1
_geom_torsion_atom_site_label_2
_geom_torsion_atom_site_label_3
_geom_torsion_atom_site_label_4
_geom_torsion
_geom_torsion_site_symmetry_1
_geom_torsion_site_symmetry_2
_geom_torsion_site_symmetry_3
_geom_torsion_site_symmetry_4
_geom_torsion_publ_flag
N22 Pd1 N1 C6 -121(14) . . . . ?
N23 Pd1 N1 C6 98.6(6) . . . . ?
N44 Pd1 N1 C6 -80.8(6) . . . . ?
N22 Pd1 N1 C2 56(15) . . . . ?
N23 Pd1 N1 C2 -84.0(6) . . . . ?
N44 Pd1 N1 C2 96.7(6) . . . . ?
C6 N1 C2 C3 0.5(11) . . . . ?
Pd1 N1 C2 C3 -177.0(6) . . . . ?
N1 C2 C3 C4 2.6(13) . . . . ?
C2 C3 C4 C5 -4.4(12) . . . . ?
C3 C4 C5 C6 3.3(13) . . . . ?
C2 N1 C6 C5 -1.6(11) . . . . ?
Pd1 N1 C6 C5 175.9(6) . . . . ?
C2 N1 C6 C7 174.4(7) . . . . ?
Pd1 N1 C6 C7 -8.1(10) . . . . ?
C4 C5 C6 N1 -0.4(13) . . . . ?
C4 C5 C6 C7 -176.2(8) . . . . ?
N1 C6 C7 C8 -144(16) . . . . ?
C5 C6 C7 C8 32(17) . . . . ?
C6 C7 C8 C9 -165(11) . . . . ?
C7 C8 C9 C14 -43(12) . . . . ?
C7 C8 C9 C10 138(12) . . . . ?
C14 C9 C10 C11 -0.1(14) . . . . ?
C8 C9 C10 C11 178.8(9) . . . . ?
C9 C10 C11 C12 1.4(16) . . . . ?
C10 C11 C12 C13 -2.7(16) . . . . ?
C11 C12 C13 C14 2.8(15) . . . . ?
C10 C9 C14 C13 0.2(14) . . . . ?
C8 C9 C14 C13 -178.7(8) . . . . ?
C10 C9 C14 C15 176.6(8) . . . . ?
C8 C9 C14 C15 -2.3(14) . . . . ?
C12 C13 C14 C9 -1.6(14) . . . . ?
C12 C13 C14 C15 -178.0(8) . . . . ?
C9 C14 C15 C16 69(16) . . . . ?
C13 C14 C15 C16 -115(16) . . . . ?
C14 C15 C16 C17 103(36) . . . . ?
C15 C16 C17 N22 -172(100) . . . . ?
C15 C16 C17 C18 6(34) . . . . ?
N22 C17 C18 C19 0.2(14) . . . . ?
C16 C17 C18 C19 -178.0(8) . . . . ?
C17 C18 C19 C20 -0.7(14) . . . . ?
C18 C19 C20 C21 0.3(12) . . . . ?
C19 C20 C21 N22 0.5(12) . . . . ?
C18 C17 N22 C21 0.6(12) . . . . ?
C16 C17 N22 C21 178.9(7) . . . . ?
C18 C17 N22 Pd1 -176.7(7) . . . . ?
C16 C17 N22 Pd1 1.6(10) . . . . ?
C20 C21 N22 C17 -1.0(11) . . . . ?
C20 C21 N22 Pd1 176.4(6) . . . . ?
N23 Pd1 N22 C17 -92.6(6) . . . . ?
N1 Pd1 N22 C17 128(14) . . . . ?
N44 Pd1 N22 C17 86.8(6) . . . . ?
N23 Pd1 N22 C21 90.1(6) . . . . ?
N1 Pd1 N22 C21 -50(15) . . . . ?
N44 Pd1 N22 C21 -90.6(6) . . . . ?
N22 Pd1 N23 C24 86.1(6) . . . . ?
N1 Pd1 N23 C24 -94.6(6) . . . . ?
N44 Pd1 N23 C24 39(20) . . . . ?
N22 Pd1 N23 C28 -94.6(6) . . . . ?
N1 Pd1 N23 C28 84.7(6) . . . . ?
N44 Pd1 N23 C28 -141(19) . . . . ?
C28 N23 C24 C25 0.5(12) . . . . ?
Pd1 N23 C24 C25 179.8(7) . . . . ?
N23 C24 C25 C26 -0.7(14) . . . . ?
C24 C25 C26 C27 -0.3(14) . . . . ?
C25 C26 C27 C28 1.4(13) . . . . ?
C24 N23 C28 C29 -176.2(7) . . . . ?
Pd1 N23 C28 C29 4.5(9) . . . . ?
C24 N23 C28 C27 0.7(11) . . . . ?
Pd1 N23 C28 C27 -178.6(6) . . . . ?
C26 C27 C28 N23 -1.7(12) . . . . ?
C26 C27 C28 C29 175.1(8) . . . . ?
N23 C28 C29 C30 163(100) . . . . ?
C27 C28 C29 C30 -14(100) . . . . ?
C28 C29 C30 C31 -99(100) . . . . ?
C29 C30 C31 C36 -67(18) . . . . ?
C29 C30 C31 C32 117(17) . . . . ?
C36 C31 C32 C33 4.8(15) . . . . ?
C30 C31 C32 C33 -179.0(9) . . . . ?
C31 C32 C33 C34 -2.2(18) . . . . ?
C32 C33 C34 C35 -1.2(19) . . . . ?
C33 C34 C35 C36 2.0(15) . . . . ?
C30 C31 C36 C35 179.7(7) . . . . ?
C32 C31 C36 C35 -4.1(14) . . . . ?
C30 C31 C36 C37 2.6(13) . . . . ?
C32 C31 C36 C37 178.7(8) . . . . ?
C34 C35 C36 C31 0.6(13) . . . . ?
C34 C35 C36 C37 177.8(8) . . . . ?
C31 C36 C37 C38 -84(25) . . . . ?
C35 C36 C37 C38 98(25) . . . . ?
C36 C37 C38 C39 -134(30) . . . . ?
C37 C38 C39 N44 -144(34) . . . . ?
C37 C38 C39 C40 39(34) . . . . ?
N44 C39 C40 C41 0.0(13) . . . . ?
C38 C39 C40 C41 177.5(8) . . . . ?
C39 C40 C41 C42 0.8(14) . . . . ?
C40 C41 C42 C43 0.5(15) . . . . ?
C41 C42 C43 N44 -2.9(15) . . . . ?
C42 C43 N44 C39 3.7(14) . . . . ?
C42 C43 N44 Pd1 -179.2(7) . . . . ?
C40 C39 N44 C43 -2.2(12) . . . . ?
C38 C39 N44 C43 -179.8(8) . . . . ?
C40 C39 N44 Pd1 -179.3(6) . . . . ?
C38 C39 N44 Pd1 3.1(10) . . . . ?
N22 Pd1 N44 C43 -89.9(7) . . . . ?
N23 Pd1 N44 C43 -43(20) . . . . ?
N1 Pd1 N44 C43 90.9(7) . . . . ?
N22 Pd1 N44 C39 87.1(6) . . . . ?
N23 Pd1 N44 C39 134(19) . . . . ?
N1 Pd1 N44 C39 -92.1(6) . . . . ?
N66 Pd2 N45 C46 102(100) . . . . ?
N88 Pd2 N45 C46 88.9(7) . . . . ?
N67 Pd2 N45 C46 -91.0(7) . . . . ?
N66 Pd2 N45 C50 -80(100) . . . . ?
N88 Pd2 N45 C50 -92.7(6) . . . . ?
N67 Pd2 N45 C50 87.4(6) . . . . ?
C50 N45 C46 C47 -0.4(13) . . . . ?
Pd2 N45 C46 C47 178.1(7) . . . . ?
N45 C46 C47 C48 -1.9(14) . . . . ?
C46 C47 C48 C49 1.7(14) . . . . ?
C47 C48 C49 C50 0.7(13) . . . . ?
C48 C49 C50 N45 -3.1(13) . . . . ?
C48 C49 C50 C51 176.3(8) . . . . ?
C46 N45 C50 C49 2.9(12) . . . . ?
Pd2 N45 C50 C49 -175.6(6) . . . . ?
C46 N45 C50 C51 -176.5(7) . . . . ?
Pd2 N45 C50 C51 5.1(9) . . . . ?
C49 C50 C51 C52 9(9) . . . . ?
N45 C50 C51 C52 -171(9) . . . . ?
C50 C51 C52 C53 135(10) . . . . ?
C51 C52 C53 C54 -146(11) . . . . ?
C51 C52 C53 C58 34(12) . . . . ?
C58 C53 C54 C55 2.0(14) . . . . ?
C52 C53 C54 C55 -177.6(9) . . . . ?
C53 C54 C55 C56 -2.4(15) . . . . ?
C54 C55 C56 C57 1.0(15) . . . . ?
C55 C56 C57 C58 0.7(14) . . . . ?
C56 C57 C58 C53 -1.1(14) . . . . ?
C56 C57 C58 C59 -178.6(8) . . . . ?
C54 C53 C58 C57 -0.2(13) . . . . ?
C52 C53 C58 C57 179.4(8) . . . . ?
C54 C53 C58 C59 177.4(7) . . . . ?
C52 C53 C58 C59 -3.1(13) . . . . ?
C57 C58 C59 C60 -154(12) . . . . ?
C53 C58 C59 C60 29(12) . . . . ?
C58 C59 C60 C61 172(9) . . . . ?
C59 C60 C61 C62 -24(11) . . . . ?
C59 C60 C61 N66 159(10) . . . . ?
N66 C61 C62 C63 -1.8(13) . . . . ?
C60 C61 C62 C63 -179.3(8) . . . . ?
C61 C62 C63 C64 0.5(13) . . . . ?
C62 C63 C64 C65 0.6(14) . . . . ?
C63 C64 C65 N66 -0.3(14) . . . . ?
C62 C61 N66 C65 2.0(12) . . . . ?
C60 C61 N66 C65 179.5(7) . . . . ?
C62 C61 N66 Pd2 -175.9(6) . . . . ?
C60 C61 N66 Pd2 1.7(11) . . . . ?
C64 C65 N66 C61 -0.9(12) . . . . ?
C64 C65 N66 Pd2 177.0(7) . . . . ?
N88 Pd2 N66 C61 88.0(7) . . . . ?
N67 Pd2 N66 C61 -92.1(7) . . . . ?
N45 Pd2 N66 C61 75(100) . . . . ?
N88 Pd2 N66 C65 -89.7(6) . . . . ?
N67 Pd2 N66 C65 90.1(6) . . . . ?
N45 Pd2 N66 C65 -103(100) . . . . ?
N66 Pd2 N67 C68 95.4(6) . . . . ?
N88 Pd2 N67 C68 -96(25) . . . . ?
N45 Pd2 N67 C68 -84.6(6) . . . . ?
N66 Pd2 N67 C72 -84.4(6) . . . . ?
N88 Pd2 N67 C72 84(25) . . . . ?
N45 Pd2 N67 C72 95.7(6) . . . . ?
C72 N67 C68 C69 2.3(12) . . . . ?
Pd2 N67 C68 C69 -177.5(7) . . . . ?
N67 C68 C69 C70 -1.1(13) . . . . ?
C68 C69 C70 C71 1.2(12) . . . . ?
C69 C70 C71 C72 -2.6(12) . . . . ?
C68 N67 C72 C71 -3.8(11) . . . . ?
Pd2 N67 C72 C71 176.0(6) . . . . ?
C68 N67 C72 C73 174.5(7) . . . . ?
Pd2 N67 C72 C73 -5.7(9) . . . . ?
C70 C71 C72 N67 3.9(12) . . . . ?
C70 C71 C72 C73 -174.3(7) . . . . ?
N67 C72 C73 C74 174(16) . . . . ?
C71 C72 C73 C74 -8(16) . . . . ?
C72 C73 C74 C75 122(19) . . . . ?
C73 C74 C75 C76 -116(17) . . . . ?
C73 C74 C75 C80 68(17) . . . . ?
C74 C75 C76 C77 -177.8(9) . . . . ?
C80 C75 C76 C77 -1.4(14) . . . . ?
C75 C76 C77 C78 0.9(18) . . . . ?
C76 C77 C78 C79 1.5(19) . . . . ?
C77 C78 C79 C80 -3.3(17) . . . . ?
C78 C79 C80 C75 2.6(14) . . . . ?
C78 C79 C80 C81 177.6(9) . . . . ?
C74 C75 C80 C79 176.1(8) . . . . ?
C76 C75 C80 C79 -0.3(13) . . . . ?
C74 C75 C80 C81 1.0(13) . . . . ?
C76 C75 C80 C81 -175.5(8) . . . . ?
C79 C80 C81 C82 123(16) . . . . ?
C75 C80 C81 C82 -62(17) . . . . ?
C80 C81 C82 C83 -145(14) . . . . ?
C81 C82 C83 N88 -153(17) . . . . ?
C81 C82 C83 C84 27(17) . . . . ?
N88 C83 C84 C85 3.0(12) . . . . ?
C82 C83 C84 C85 -177.0(7) . . . . ?
C83 C84 C85 C86 -1.1(13) . . . . ?
C84 C85 C86 C87 -1.0(15) . . . . ?
C85 C86 C87 N88 1.4(16) . . . . ?
C86 C87 N88 C83 0.5(13) . . . . ?
C86 C87 N88 Pd2 -179.7(8) . . . . ?
C84 C83 N88 C87 -2.7(12) . . . . ?
C82 C83 N88 C87 177.3(8) . . . . ?
C84 C83 N88 Pd2 177.5(6) . . . . ?
C82 C83 N88 Pd2 -2.5(10) . . . . ?
N66 Pd2 N88 C87 -87.9(7) . . . . ?
N67 Pd2 N88 C87 103(25) . . . . ?
N45 Pd2 N88 C87 92.0(7) . . . . ?
N66 Pd2 N88 C83 91.8(6) . . . . ?
N67 Pd2 N88 C83 -77(25) . . . . ?
N45 Pd2 N88 C83 -88.2(6) . . . . ?
